data_7240429
loop_
_publ_author_name
'Hulushe, Siya T.'
'Manyeruke, Meloddy H.'
'Louzada, Marcel'
'Rigin, Sergei'
'Hosten, Eric C.'
'Watkins, Gareth M.'

_publ_section_title
;
 Exploring intermolecular contacts in multi-substituted benzaldehyde
 derivatives: X-ray, Hirshfeld surface and lattice energy analyses
;
_journal_issue 29
_journal_name_full 'RSC Advances'
_journal_page_first 16861
_journal_page_last 16874
_journal_paper_doi 10.1039/C9RA10752E
_journal_volume 10
_journal_year 2020
_chemical_absolute_configuration unk
_chemical_formula_moiety 'C14 H10 Br2 O2'
_chemical_formula_sum 'C14 H10 Br2 O2'
_chemical_formula_weight 370.04
_chemical_melting_point 340
_chemical_name_common 2-(benzyloxy)-3,5-dibromobenzaldehyde
_chemical_name_systematic 3,5-dibromo-2-(phenylmethoxy)benzaldehyde
_space_group_crystal_system orthorhombic
_space_group_IT_number 19
_space_group_name_Hall 'P 2ac 2ab'
_space_group_name_H-M_alt 'P 21 21 21'
_atom_sites_solution_hydrogens geom
_atom_sites_solution_primary dual
_atom_sites_solution_secondary difmap
_audit_creation_method SHELXL-2018/3
_audit_update_record
;
2020-02-22 deposited with the CCDC.	2020-04-02 downloaded from the CCDC.
;
_cell_angle_alpha 90
_cell_angle_beta 90
_cell_angle_gamma 90
_cell_formula_units_Z 4
_cell_length_a 4.0992(2)
_cell_length_b 17.1619(7)
_cell_length_c 18.9382(8)
_cell_measurement_reflns_used 9926
_cell_measurement_temperature 200(2)
_cell_measurement_theta_max 27.12
_cell_measurement_theta_min 2.46
_cell_volume 1332.30(10)
_computing_cell_refinement 'APEX2 v2011.4-1 (Bruker AXS)'
_computing_data_collection 'Bruker Instrument Service v2011.4.0.0'
_computing_data_reduction 'SAINT V7.68A (Bruker AXS, 2009)'
_computing_molecular_graphics 'Ortep-3 for Windows (Farrugia, 2012)'
_computing_publication_material 'PLATON (Spek, 2009) and MERCURY (Macrae, 2008)'
_computing_structure_refinement 'SHELXL-2018/3 (Sheldrick, 2015) and ShelXle (H\"ubschle, 2011)'
_computing_structure_solution 'SHELXT-2018/2 (Sheldrick, 2015)'
_diffrn_ambient_temperature 200(2)
_diffrn_detector_area_resol_mean 8.3333
_diffrn_measured_fraction_theta_full 1.000
_diffrn_measured_fraction_theta_max 1.000
_diffrn_measurement_device_type 'Bruker APEX-II CCD'
_diffrn_measurement_method '\f and \w scans'
_diffrn_radiation_monochromator graphite
_diffrn_radiation_source 'sealed tube'
_diffrn_radiation_type MoK\a
_diffrn_radiation_wavelength 0.71073
_diffrn_reflns_av_R_equivalents 0.0332
_diffrn_reflns_av_unetI/netI 0.0241
_diffrn_reflns_Laue_measured_fraction_full 1.000
_diffrn_reflns_Laue_measured_fraction_max 1.000
_diffrn_reflns_limit_h_max 5
_diffrn_reflns_limit_h_min -5
_diffrn_reflns_limit_k_max 22
_diffrn_reflns_limit_k_min -22
_diffrn_reflns_limit_l_max 25
_diffrn_reflns_limit_l_min -25
_diffrn_reflns_number 34685
_diffrn_reflns_point_group_measured_fraction_full 1.000
_diffrn_reflns_point_group_measured_fraction_max 0.999
_diffrn_reflns_theta_full 25.242
_diffrn_reflns_theta_max 28.325
_diffrn_reflns_theta_min 1.601
_exptl_absorpt_coefficient_mu 6.074
_exptl_absorpt_correction_T_max 1.0000
_exptl_absorpt_correction_T_min 0.7522
_exptl_absorpt_correction_type numerical
_exptl_absorpt_process_details 'SADABS V2008/1 (Bruker AXS)'
_exptl_crystal_colour colourless
_exptl_crystal_density_diffrn 1.845
_exptl_crystal_density_method 'not measured'
_exptl_crystal_description rod
_exptl_crystal_F_000 720
_exptl_crystal_recrystallization_method 'Re-crystallisation from solvent: Hexane/water'
_exptl_crystal_size_max 0.597
_exptl_crystal_size_mid 0.043
_exptl_crystal_size_min 0.038
_refine_diff_density_max 0.311
_refine_diff_density_min -0.263
_refine_diff_density_rms 0.054
_refine_ls_abs_structure_details
;
 Refined as an inversion twin.
;
_refine_ls_abs_structure_Flack 0.015(11)
_refine_ls_extinction_method none
_refine_ls_goodness_of_fit_ref 1.042
_refine_ls_hydrogen_treatment constr
_refine_ls_matrix_type full
_refine_ls_number_parameters 164
_refine_ls_number_reflns 3341
_refine_ls_number_restraints 0
_refine_ls_restrained_S_all 1.042
_refine_ls_R_factor_all 0.0276
_refine_ls_R_factor_gt 0.0218
_refine_ls_shift/su_max 0.001
_refine_ls_shift/su_mean 0.000
_refine_ls_structure_factor_coef Fsqd
_refine_ls_weighting_details 'w=1/[\s^2^(Fo^2^)+(0.0229P)^2^+0.2003P] where P=(Fo^2^+2Fc^2^)/3'
_refine_ls_weighting_scheme calc
_refine_ls_wR_factor_gt 0.0458
_refine_ls_wR_factor_ref 0.0472
_reflns_Friedel_coverage 0.678
_reflns_Friedel_fraction_full 0.999
_reflns_Friedel_fraction_max 0.999
_reflns_number_gt 3010
_reflns_number_total 3341
_reflns_threshold_expression 'I > 2\s(I)'
_cod_data_source_file c9ra10752e2.cif
_cod_data_source_block ja027
_cod_depositor_comments 'Adding full bibliography for 7240424--7240429.cif.'
_cod_database_code 7240429
_shelx_shelxl_version_number 2018/3
_shelx_space_group_comment
;
The symmetry employed for this shelxl refinement is uniquely defined
by the following loop, which should always be used as a source of
symmetry information in preference to the above space-group names.
They are only intended as comments.
;
_shelx_estimated_absorpt_t_min 0.122
_shelx_estimated_absorpt_t_max 0.802

loop_
_space_group_symop_operation_xyz
'x, y, z'
'-x+1/2, -y, z+1/2'
'-x, y+1/2, -z+1/2'
'x+1/2, -y+1/2, -z'

loop_
_atom_site_label
_atom_site_type_symbol
_atom_site_fract_x
_atom_site_fract_y
_atom_site_fract_z
_atom_site_U_iso_or_equiv
_atom_site_adp_type
_atom_site_occupancy
_atom_site_site_symmetry_order
_atom_site_calc_flag
_atom_site_refinement_flags_posn
_atom_site_refinement_flags_adp
_atom_site_refinement_flags_occupancy
_atom_site_disorder_assembly
_atom_site_disorder_group
Br1 Br 0.21621(8) 0.49183(2) 0.72125(2) 0.03534(9) Uani 1 1 d . . . . .
Br2 Br 0.09419(9) 0.80373(2) 0.80839(2) 0.04293(10) Uani 1 1 d . . . . .
O1 O 0.7572(7) 0.79510(13) 0.55816(13) 0.0502(6) Uani 1 1 d . . . . .
O2 O 0.5952(5) 0.56810(11) 0.59846(10) 0.0262(4) Uani 1 1 d . . . . .
C1 C 0.7108(8) 0.72806(17) 0.57047(15) 0.0291(6) Uani 1 1 d . . . . .
H1 H 0.797638 0.690204 0.539057 0.035 Uiso 1 1 calc R U . . .
C2 C 0.3650(8) 0.54099(17) 0.54448(16) 0.0290(7) Uani 1 1 d . . . . .
H2A H 0.299296 0.584675 0.513451 0.035 Uiso 1 1 calc R U . . .
H2B H 0.167106 0.519083 0.566911 0.035 Uiso 1 1 calc R U . . .
C11 C 0.4653(6) 0.62141(16) 0.64455(15) 0.0225(6) Uani 1 1 d . . . . .
C12 C 0.2955(7) 0.59839(14) 0.70396(14) 0.0243(6) Uani 1 1 d . . . . .
C13 C 0.1813(7) 0.65216(15) 0.75309(15) 0.0267(6) Uani 1 1 d . . . . .
H13 H 0.064672 0.635802 0.793815 0.032 Uiso 1 1 calc R U . . .
C14 C 0.2436(8) 0.73068(15) 0.74064(15) 0.0283(6) Uani 1 1 d . . . . .
C15 C 0.4087(8) 0.75517(16) 0.68230(16) 0.0297(6) Uani 1 1 d . . . . .
H15 H 0.446795 0.809171 0.674971 0.036 Uiso 1 1 calc R U . . .
C16 C 0.5214(7) 0.70083(17) 0.63337(16) 0.0265(6) Uani 1 1 d . . . . .
C21 C 0.5386(7) 0.47954(17) 0.50267(15) 0.0264(6) Uani 1 1 d . . . . .
C22 C 0.6624(7) 0.49518(19) 0.43667(16) 0.0346(7) Uani 1 1 d . . . . .
H22 H 0.637466 0.545784 0.417062 0.042 Uiso 1 1 calc R U . . .
C23 C 0.8234(9) 0.4379(2) 0.39836(18) 0.0443(9) Uani 1 1 d . . . . .
H23 H 0.909534 0.449524 0.352991 0.053 Uiso 1 1 calc R U . . .
C24 C 0.8579(9) 0.3645(2) 0.42621(19) 0.0440(9) Uani 1 1 d . . . . .
H24 H 0.965842 0.325004 0.399894 0.053 Uiso 1 1 calc R U . . .
C25 C 0.7358(9) 0.34807(18) 0.49238(19) 0.0423(8) Uani 1 1 d . . . . .
H25 H 0.760047 0.297314 0.511707 0.051 Uiso 1 1 calc R U . . .
C26 C 0.5787(8) 0.40517(17) 0.53052(17) 0.0333(7) Uani 1 1 d . . . . .
H26 H 0.496973 0.393648 0.576285 0.040 Uiso 1 1 calc R U . . .

loop_
_atom_site_aniso_label
_atom_site_aniso_U_11
_atom_site_aniso_U_22
_atom_site_aniso_U_33
_atom_site_aniso_U_23
_atom_site_aniso_U_13
_atom_site_aniso_U_12
Br1 0.04667(18) 0.02260(13) 0.03675(16) 0.00194(12) 0.00300(15) -0.00502(13)
Br2 0.0508(2) 0.03294(16) 0.04506(19) -0.01478(15) -0.00093(17) 0.01043(15)
O1 0.0619(17) 0.0405(13) 0.0483(14) 0.0134(11) 0.0056(14) -0.0107(14)
O2 0.0203(9) 0.0308(10) 0.0274(10) -0.0061(8) -0.0034(9) 0.0044(9)
C1 0.0287(15) 0.0332(15) 0.0254(14) 0.0076(11) -0.0046(13) -0.0022(13)
C2 0.0254(16) 0.0330(15) 0.0286(15) -0.0040(12) -0.0074(13) 0.0061(12)
C11 0.0190(13) 0.0242(13) 0.0244(14) -0.0021(11) -0.0052(11) 0.0032(10)
C12 0.0241(13) 0.0196(12) 0.0291(15) -0.0003(10) -0.0054(11) 0.0007(11)
C13 0.0266(15) 0.0285(13) 0.0251(13) -0.0013(12) -0.0005(12) 0.0003(12)
C14 0.0300(15) 0.0241(12) 0.0309(15) -0.0071(11) -0.0047(13) 0.0053(12)
C15 0.0320(15) 0.0207(13) 0.0363(17) 0.0020(12) -0.0081(15) 0.0006(12)
C16 0.0227(14) 0.0280(14) 0.0289(15) 0.0049(12) -0.0056(11) -0.0016(12)
C21 0.0219(14) 0.0304(15) 0.0270(15) -0.0035(12) -0.0060(12) 0.0005(12)
C22 0.0377(17) 0.0372(16) 0.0290(16) 0.0003(13) -0.0013(13) -0.0007(15)
C23 0.041(2) 0.065(2) 0.0278(17) -0.0125(16) 0.0036(15) -0.0030(18)
C24 0.0386(19) 0.047(2) 0.046(2) -0.0229(16) 0.0004(16) 0.0069(16)
C25 0.0418(19) 0.0294(15) 0.056(2) -0.0065(14) -0.0040(18) 0.0040(17)
C26 0.0324(17) 0.0339(17) 0.0335(16) 0.0014(13) 0.0031(15) 0.0008(14)

loop_
_atom_type_symbol
_atom_type_description
_atom_type_scat_dispersion_real
_atom_type_scat_dispersion_imag
_atom_type_scat_source
C C 0.0033 0.0016 'International Tables Vol C Tables 4.2.6.8 and 6.1.1.4'
H H 0.0000 0.0000 'International Tables Vol C Tables 4.2.6.8 and 6.1.1.4'
O O 0.0106 0.0060 'International Tables Vol C Tables 4.2.6.8 and 6.1.1.4'
Br Br -0.2901 2.4595 'International Tables Vol C Tables 4.2.6.8 and 6.1.1.4'

loop_
_geom_angle_atom_site_label_1
_geom_angle_atom_site_label_2
_geom_angle_atom_site_label_3
_geom_angle
_geom_angle_site_symmetry_1
_geom_angle_site_symmetry_3
_geom_angle_publ_flag
C11 O2 C2 113.9(2) . . ?
O1 C1 C16 122.7(3) . . ?
O1 C1 H1 118.6 . . ?
C16 C1 H1 118.6 . . ?
O2 C2 C21 106.6(2) . . ?
O2 C2 H2A 110.4 . . ?
C21 C2 H2A 110.4 . . ?
O2 C2 H2B 110.4 . . ?
C21 C2 H2B 110.4 . . ?
H2A C2 H2B 108.6 . . ?
O2 C11 C12 121.5(2) . . ?
O2 C11 C16 119.3(3) . . ?
C12 C11 C16 119.0(3) . . ?
C11 C12 C13 121.6(2) . . ?
C11 C12 Br1 120.4(2) . . ?
C13 C12 Br1 118.0(2) . . ?
C12 C13 C14 117.9(3) . . ?
C12 C13 H13 121.1 . . ?
C14 C13 H13 121.1 . . ?
C15 C14 C13 121.8(3) . . ?
C15 C14 Br2 120.4(2) . . ?
C13 C14 Br2 117.8(2) . . ?
C14 C15 C16 119.8(3) . . ?
C14 C15 H15 120.1 . . ?
C16 C15 H15 120.1 . . ?
C15 C16 C11 119.8(3) . . ?
C15 C16 C1 119.5(3) . . ?
C11 C16 C1 120.7(3) . . ?
C22 C21 C26 118.7(3) . . ?
C22 C21 C2 121.2(3) . . ?
C26 C21 C2 120.1(3) . . ?
C21 C22 C23 120.8(3) . . ?
C21 C22 H22 119.6 . . ?
C23 C22 H22 119.6 . . ?
C24 C23 C22 119.9(3) . . ?
C24 C23 H23 120.1 . . ?
C22 C23 H23 120.1 . . ?
C23 C24 C25 119.9(3) . . ?
C23 C24 H24 120.0 . . ?
C25 C24 H24 120.0 . . ?
C26 C25 C24 120.1(3) . . ?
C26 C25 H25 120.0 . . ?
C24 C25 H25 120.0 . . ?
C25 C26 C21 120.6(3) . . ?
C25 C26 H26 119.7 . . ?
C21 C26 H26 119.7 . . ?

loop_
_geom_bond_atom_site_label_1
_geom_bond_atom_site_label_2
_geom_bond_distance
_geom_bond_site_symmetry_2
_geom_bond_publ_flag
Br1 C12 1.886(2) . ?
Br2 C14 1.896(3) . ?
O1 C1 1.189(3) . ?
O2 C11 1.372(3) . ?
O2 C2 1.467(3) . ?
C1 C16 1.497(4) . ?
C1 H1 0.9500 . ?
C2 C21 1.498(4) . ?
C2 H2A 0.9900 . ?
C2 H2B 0.9900 . ?
C11 C12 1.381(4) . ?
C11 C16 1.398(4) . ?
C12 C13 1.391(4) . ?
C13 C14 1.392(4) . ?
C13 H13 0.9500 . ?
C14 C15 1.362(4) . ?
C15 C16 1.394(4) . ?
C15 H15 0.9500 . ?
C21 C22 1.376(4) . ?
C21 C26 1.391(4) . ?
C22 C23 1.388(5) . ?
C22 H22 0.9500 . ?
C23 C24 1.374(5) . ?
C23 H23 0.9500 . ?
C24 C25 1.378(5) . ?
C24 H24 0.9500 . ?
C25 C26 1.377(4) . ?
C25 H25 0.9500 . ?
C26 H26 0.9500 . ?

loop_
_geom_hbond_atom_site_label_D
_geom_hbond_atom_site_label_H
_geom_hbond_atom_site_label_A
_geom_hbond_distance_DH
_geom_hbond_distance_HA
_geom_hbond_distance_DA
_geom_hbond_angle_DHA
_geom_hbond_site_symmetry_A
_geom_hbond_publ_flag
C1 H1 O2 0.95 2.52 2.836(3) 100 . yes
C2 H2A O1 0.99 2.48 3.448(4) 167 4_466 yes
C2 H2B O2 0.99 2.56 3.350(4) 137 1_455 yes

loop_
_geom_torsion_atom_site_label_1
_geom_torsion_atom_site_label_2
_geom_torsion_atom_site_label_3
_geom_torsion_atom_site_label_4
_geom_torsion
_geom_torsion_site_symmetry_1
_geom_torsion_site_symmetry_2
_geom_torsion_site_symmetry_3
_geom_torsion_site_symmetry_4
_geom_torsion_publ_flag
C11 O2 C2 C21 -176.0(2) . . . . ?
C2 O2 C11 C12 85.6(3) . . . . ?
C2 O2 C11 C16 -98.0(3) . . . . ?
O2 C11 C12 C13 175.9(3) . . . . ?
C16 C11 C12 C13 -0.5(4) . . . . ?
O2 C11 C12 Br1 -3.3(4) . . . . ?
C16 C11 C12 Br1 -179.7(2) . . . . ?
C11 C12 C13 C14 0.0(4) . . . . ?
Br1 C12 C13 C14 179.2(2) . . . . ?
C12 C13 C14 C15 0.4(5) . . . . ?
C12 C13 C14 Br2 -179.0(2) . . . . ?
C13 C14 C15 C16 -0.3(5) . . . . ?
Br2 C14 C15 C16 179.1(2) . . . . ?
C14 C15 C16 C11 -0.2(4) . . . . ?
C14 C15 C16 C1 -178.3(3) . . . . ?
O2 C11 C16 C15 -175.9(3) . . . . ?
C12 C11 C16 C15 0.6(4) . . . . ?
O2 C11 C16 C1 2.2(4) . . . . ?
C12 C11 C16 C1 178.6(2) . . . . ?
O1 C1 C16 C15 -3.8(5) . . . . ?
O1 C1 C16 C11 178.1(3) . . . . ?
O2 C2 C21 C22 -103.1(3) . . . . ?
O2 C2 C21 C26 76.5(4) . . . . ?
C26 C21 C22 C23 0.2(5) . . . . ?
C2 C21 C22 C23 179.9(3) . . . . ?
C21 C22 C23 C24 0.5(5) . . . . ?
C22 C23 C24 C25 -0.7(6) . . . . ?
C23 C24 C25 C26 0.1(6) . . . . ?
C24 C25 C26 C21 0.6(5) . . . . ?
C22 C21 C26 C25 -0.8(5) . . . . ?
C2 C21 C26 C25 179.5(3) . . . . ?
